data_2203395
loop_
_publ_author_name
'G\"orbitz, Carl Henrik'

_publ_section_title
;
 Nanotubes of <small>L</small>-isoleucyl-<small>L</small>-leucine
 0.91-hydrate
;
_journal_issue 4
_journal_name_full 'Acta Crystallographica Section E'
_journal_page_first o626
_journal_page_last o628
_journal_paper_doi 10.1107/S1600536804006427
_journal_volume 60
_journal_year 2004
_chemical_formula_iupac 'C12 H24 N2 O3 , 0.91 H2 O'
_chemical_formula_moiety 'C12 H24 N2 O3 , 0.91 H2 O'
_chemical_formula_sum 'C12 H25.83 N2 O3.91'
_chemical_formula_weight 260.82
_chemical_name_systematic ?
_space_group_IT_number 5
_symmetry_cell_setting monoclinic
_symmetry_space_group_name_Hall 'C 2y'
_symmetry_space_group_name_H-M 'C 1 2 1'
_atom_sites_solution_hydrogens geom
_atom_sites_solution_primary direct
_atom_sites_solution_secondary difmap
_audit_creation_method SHELXL-97
_cell_angle_alpha 90.00
_cell_angle_beta 114.830(2)
_cell_angle_gamma 90.00
_cell_formula_units_Z 8
_cell_length_a 34.243(2)
_cell_length_b 5.3251(4)
_cell_length_c 18.1469(12)
_cell_measurement_reflns_used 4227
_cell_measurement_temperature 105(2)
_cell_measurement_theta_max 26.37
_cell_measurement_theta_min 2.26
_cell_volume 3003.1(4)
_computing_cell_refinement 'SAINT+ (Bruker, 2001)'
_computing_data_collection 'SMART (Bruker, 1998)'
_computing_data_reduction SAINT+
_computing_molecular_graphics SHELXTL
_computing_publication_material SHELXTL
_computing_structure_refinement SHELXTL
_computing_structure_solution 'SHELXTL (Bruker, 2000)'
_diffrn_ambient_temperature 105(2)
_diffrn_detector_area_resol_mean 8.3
_diffrn_measured_fraction_theta_full 0.989
_diffrn_measured_fraction_theta_max 0.989
_diffrn_measurement_device_type 'Bruker SMART CCD diffractometer'
_diffrn_measurement_method '\w scans'
_diffrn_radiation_monochromator graphite
_diffrn_radiation_source 'fine-focus sealed tube'
_diffrn_radiation_type MoK\a
_diffrn_radiation_wavelength 0.71073
_diffrn_reflns_av_R_equivalents 0.0254
_diffrn_reflns_av_sigmaI/netI 0.0311
_diffrn_reflns_limit_h_max 42
_diffrn_reflns_limit_h_min -42
_diffrn_reflns_limit_k_max 6
_diffrn_reflns_limit_k_min -6
_diffrn_reflns_limit_l_max 15
_diffrn_reflns_limit_l_min -22
_diffrn_reflns_number 8896
_diffrn_reflns_theta_full 26.37
_diffrn_reflns_theta_max 26.37
_diffrn_reflns_theta_min 2.26
_diffrn_standards_number 0
_exptl_absorpt_coefficient_mu 0.085
_exptl_absorpt_correction_T_max 0.9998
_exptl_absorpt_correction_T_min 0.8573
_exptl_absorpt_correction_type multi-scan
_exptl_absorpt_process_details '(SADABS; Sheldrick, 1996)'
_exptl_crystal_colour colorless
_exptl_crystal_density_diffrn 1.155
_exptl_crystal_density_method 'not measured'
_exptl_crystal_description 'flat needle'
_exptl_crystal_F_000 1145
_exptl_crystal_size_max 1.35
_exptl_crystal_size_mid 0.007
_exptl_crystal_size_min 0.002
_refine_diff_density_max 0.363
_refine_diff_density_min -0.373
_refine_ls_extinction_method none
_refine_ls_goodness_of_fit_ref 1.039
_refine_ls_hydrogen_treatment mixed
_refine_ls_matrix_type full
_refine_ls_number_parameters 416
_refine_ls_number_reflns 3390
_refine_ls_number_restraints 38
_refine_ls_restrained_S_all 1.034
_refine_ls_R_factor_all 0.0476
_refine_ls_R_factor_gt 0.0383
_refine_ls_shift/su_max 0.004
_refine_ls_shift/su_mean 0.000
_refine_ls_structure_factor_coef Fsqd
_refine_ls_weighting_details 'calc w=1/[\s^2^(Fo^2^)+(0.0448P)^2^+1.7788P] where P=(Fo^2^+2Fc^2^)/3'
_refine_ls_weighting_scheme calc
_refine_ls_wR_factor_gt 0.0897
_refine_ls_wR_factor_ref 0.0950
_reflns_number_gt 2948
_reflns_number_total 3390
_reflns_threshold_expression I>2\s(I)
_cod_data_source_file cf6339.cif
_cod_data_source_block I
_cod_original_sg_symbol_H-M 'C 2'
_cod_database_code 2203395
_cod_database_fobs_code 2203395

loop_
_symmetry_equiv_pos_as_xyz
'x, y, z'
'-x, y, -z'
'x+1/2, y+1/2, z'
'-x+1/2, y+1/2, -z'

loop_
_atom_site_label
_atom_site_fract_x
_atom_site_fract_y
_atom_site_fract_z
_atom_site_U_iso_or_equiv
_atom_site_adp_type
_atom_site_calc_flag
_atom_site_refinement_flags
_atom_site_occupancy
_atom_site_disorder_assembly
_atom_site_disorder_group
_atom_site_type_symbol
O1A 0.31097(6) 0.2952(3) 0.33347(10) 0.0280(4) Uani d . 1 . . O
O2A 0.21621(6) 0.3490(4) 0.20785(17) 0.0572(7) Uani d D 1 . . O
O3A 0.24751(6) 0.0642(3) 0.16105(10) 0.0325(4) Uani d . 1 . . O
N1A 0.31778(8) 0.6046(5) 0.46151(12) 0.0295(5) Uani d D 1 . . N
H1A 0.2884(8) 0.653(7) 0.4467(17) 0.044 Uiso d D 1 . . H
H2A 0.3376(9) 0.665(6) 0.5161(16) 0.044 Uiso d D 1 . . H
H3A 0.3209(10) 0.432(6) 0.4657(18) 0.044 Uiso d D 1 . . H
N2A 0.29137(6) 0.6357(4) 0.25068(11) 0.0206(4) Uani d . 1 . . N
H4A 0.2885(8) 0.793(6) 0.2468(15) 0.025 Uiso d . 1 . . H
C1A 0.33024(8) 0.6993(5) 0.39631(14) 0.0250(5) Uani d . 1 . . C
H11A 0.3199(8) 0.862(7) 0.3844(16) 0.030 Uiso d . 1 . . H
C2A 0.37995(8) 0.7085(5) 0.42704(14) 0.0277(5) Uani d . 1 . . C
H21A 0.3910 0.829 0.4723 0.033 Uiso calc R 1 . . H
C3A 0.40159(9) 0.4576(6) 0.45924(17) 0.0425(7) Uani d . 1 . . C
H31A 0.4332 0.482 0.4881 0.064 Uiso calc R 1 . . H
H32A 0.3952 0.339 0.4132 0.064 Uiso calc R 1 . . H
H33A 0.3905 0.387 0.4975 0.064 Uiso calc R 1 . . H
C4A 0.39169(8) 0.8098(6) 0.35984(15) 0.0332(6) Uani d . 1 . . C
H41A 0.3833 0.686 0.3159 0.040 Uiso calc R 1 . . H
H42A 0.3751 0.964 0.3375 0.040 Uiso calc R 1 . . H
C5A 0.43971(9) 0.8679(8) 0.3891(2) 0.0521(9) Uani d . 1 . . C
H51A 0.4449 0.955 0.3428 0.078 Uiso calc R 1 . . H
H52A 0.4572 0.701 0.4052 0.078 Uiso calc R 1 . . H
H53A 0.4496 0.986 0.4393 0.078 Uiso calc R 1 . . H
C6A 0.30965(7) 0.5242(5) 0.32362(14) 0.0233(5) Uani d . 1 . . C
C7A 0.27373(7) 0.4899(5) 0.17525(13) 0.0217(5) Uani d . 1 . . C
H71A 0.2547(8) 0.611(6) 0.1328(15) 0.026 Uiso d . 1 . . H
C8A 0.30944(8) 0.3960(5) 0.15297(14) 0.0287(5) Uani d . 1 . . C
H81A 0.2970 0.279 0.1071 0.034 Uiso calc R 1 . . H
H82A 0.3305 0.302 0.1991 0.034 Uiso calc R 1 . . H
C9A 0.33283(8) 0.6066(6) 0.13008(14) 0.0349(6) Uani d . 1 . . C
H91A 0.3392 0.743 0.1712 0.042 Uiso calc R 1 . . H
C10A 0.37563(10) 0.5107(10) 0.1335(2) 0.0678(12) Uani d . 1 . . C
H12A 0.3904 0.647 0.1193 0.102 Uiso calc R 1 . . H
H13A 0.3703 0.372 0.0949 0.102 Uiso calc R 1 . . H
H14A 0.3937 0.451 0.1885 0.102 Uiso calc R 1 . . H
C11A 0.30522(10) 0.7180(7) 0.04670(16) 0.0472(8) Uani d . 1 . . C
H15A 0.3213 0.854 0.0345 0.071 Uiso calc R 1 . . H
H16A 0.2784 0.787 0.0467 0.071 Uiso calc R 1 . . H
H17A 0.2980 0.585 0.0049 0.071 Uiso calc R 1 . . H
C12A 0.24374(8) 0.2828(5) 0.18207(15) 0.0301(6) Uani d . 1 . . C
O1B 0.13513(6) 0.5163(3) 0.24286(11) 0.0313(4) Uani d . 1 . . O
O2B 0.16874(5) 0.6239(4) 0.43263(11) 0.0373(4) Uani d D 1 . . O
O3B 0.12388(5) 0.2976(3) 0.39624(9) 0.0269(4) Uani d . 1 . . O
N1B 0.19545(7) 0.8304(5) 0.22538(14) 0.0320(5) Uani d D 1 . . N
H1B 0.2101(9) 0.849(7) 0.2829(16) 0.048 Uiso d D 1 . . H
H2B 0.2084(10) 0.931(6) 0.1987(18) 0.048 Uiso d D 1 . . H
H3B 0.1985(10) 0.655(6) 0.2168(19) 0.048 Uiso d D 1 . . H
N2B 0.11182(7) 0.8549(4) 0.28732(13) 0.0254(5) Uani d . 1 . . N
H4B 0.1145(9) 1.006(6) 0.2963(17) 0.030 Uiso d . 1 . . H
C1B 0.15068(8) 0.9192(5) 0.20264(15) 0.0279(5) Uani d . 1 . . C
H11B 0.1527(9) 1.086(6) 0.2234(16) 0.033 Uiso d . 1 . . H
C2B 0.12530(8) 0.9254(6) 0.10936(15) 0.0320(6) Uani d . 1 . . C
H21B 0.1394 1.048 0.0888 0.038 Uiso calc R 1 . . H
C3B 0.12603(17) 0.6754(7) 0.06939(19) 0.0757(14) Uani d . 1 . . C
H31B 0.1122 0.694 0.0120 0.114 Uiso calc R 1 . . H
H32B 0.1114 0.552 0.0862 0.114 Uiso calc R 1 . . H
H33B 0.1550 0.624 0.0850 0.114 Uiso calc R 1 . . H
C4B 0.08005(9) 1.0230(9) 0.08867(19) 0.0568(10) Uani d . 1 . . C
H41B 0.0819 1.168 0.1214 0.068 Uiso calc R 1 . . H
H42B 0.0641 0.897 0.1021 0.068 Uiso calc R 1 . . H
C5B 0.05564(10) 1.0931(12) -0.0013(2) 0.0801(16) Uani d . 1 . . C
H51B 0.0301 1.188 -0.0088 0.120 Uiso calc R 1 . . H
H52B 0.0473 0.941 -0.0337 0.120 Uiso calc R 1 . . H
H53B 0.0740 1.194 -0.0181 0.120 Uiso calc R 1 . . H
C6B 0.13159(8) 0.7456(5) 0.24571(15) 0.0256(5) Uani d . 1 . . C
C7B 0.09626(7) 0.7001(5) 0.33593(14) 0.0232(5) Uani d . 1 . . C
H71B 0.0898 0.815 0.3717 0.028 Uiso calc R 1 . . H
C8B 0.05440(7) 0.5623(5) 0.28430(14) 0.0282(5) Uani d . 1 . . C
H81B 0.0593 0.456 0.2442 0.034 Uiso calc R 1 . . H
H82B 0.0472 0.449 0.3201 0.034 Uiso calc R 1 . . H
C9B 0.01581(8) 0.7329(6) 0.23883(16) 0.0364(7) Uani d . 1 . . C
H91B 0.0234 0.849 0.2048 0.044 Uiso calc R 1 . . H
C10B -0.02244(9) 0.5729(8) 0.1835(2) 0.0583(9) Uani d . 1 . . C
H12B -0.0143 0.477 0.1437 0.087 Uiso calc R 1 . . H
H13B -0.0479 0.686 0.1525 0.087 Uiso calc R 1 . . H
H14B -0.0304 0.450 0.2176 0.087 Uiso calc R 1 . . H
C11B 0.00338(9) 0.8878(7) 0.2968(2) 0.0476(8) Uani d . 1 . . C
H15B 0.0274 1.002 0.3290 0.071 Uiso calc R 1 . . H
H16B -0.0026 0.773 0.3340 0.071 Uiso calc R 1 . . H
H17B -0.0227 0.988 0.2650 0.071 Uiso calc R 1 . . H
C12B 0.13264(7) 0.5234(5) 0.39157(14) 0.0240(5) Uani d . 1 . . C
O1C 0.23379(8) 0.8516(7) 0.40311(17) 0.0529(8) Uani d PD 0.827(3) A 1 O
H11C 0.2150 0.793 0.4179 0.079 Uiso d PD 0.827(3) A 1 H
H12C 0.2356 1.006 0.4153 0.079 Uiso d PD 0.827(3) A 1 H
O1D 0.23030(10) 0.3426(11) 0.38218(19) 0.0671(16) Uani d PD 0.653(5) B 2 O
H11D 0.2212 0.317 0.3316 0.101 Uiso d PD 0.653(5) B 2 H
H12D 0.2093 0.405 0.3891 0.101 Uiso d PD 0.653(5) B 2 H
O1E 0.2352(3) 0.331(2) 0.4868(6) 0.032(2) Uiso d PD 0.173(3) A 3 O
H11E 0.2135 0.428 0.4668 0.049 Uiso d PD 0.173(3) A 3 H
H12E 0.2569 0.427 0.5016 0.049 Uiso d PD 0.173(3) A 3 H
O1F 0.2030(4) 1.046(3) 0.3780(7) 0.043(3) Uiso d PD 0.173(3) A 4 O
H11F 0.1885 0.917 0.3792 0.064 Uiso d PD 0.173(3) A 4 H
H12F 0.1887 1.170 0.3840 0.064 Uiso d PD 0.173(3) A 4 H

loop_
_atom_site_aniso_label
_atom_site_aniso_U_11
_atom_site_aniso_U_22
_atom_site_aniso_U_33
_atom_site_aniso_U_12
_atom_site_aniso_U_13
_atom_site_aniso_U_23
O1A 0.0384(9) 0.0185(9) 0.0239(8) 0.0012(8) 0.0100(7) 0.0035(7)
O2A 0.0346(10) 0.0265(12) 0.124(2) 0.0037(9) 0.0467(13) 0.0104(12)
O3A 0.0450(10) 0.0208(10) 0.0246(8) -0.0040(8) 0.0076(7) 0.0000(7)
N1A 0.0393(11) 0.0288(12) 0.0219(10) -0.0083(11) 0.0144(9) -0.0014(10)
N2A 0.0263(9) 0.0152(10) 0.0208(9) 0.0013(9) 0.0104(7) 0.0011(9)
C1A 0.0320(13) 0.0215(13) 0.0234(11) -0.0018(11) 0.0134(10) 0.0022(10)
C2A 0.0300(12) 0.0294(14) 0.0216(11) -0.0050(11) 0.0088(10) -0.0024(10)
C3A 0.0396(15) 0.0442(19) 0.0335(14) 0.0054(14) 0.0055(12) 0.0075(13)
C4A 0.0339(13) 0.0377(15) 0.0310(13) -0.0037(13) 0.0166(11) -0.0004(12)
C5A 0.0381(15) 0.067(3) 0.0581(19) -0.0067(17) 0.0268(14) -0.0043(19)
C6A 0.0252(12) 0.0232(13) 0.0234(11) -0.0010(10) 0.0121(9) 0.0024(10)
C7A 0.0216(10) 0.0192(12) 0.0206(11) 0.0010(9) 0.0053(9) 0.0002(9)
C8A 0.0309(12) 0.0310(14) 0.0240(11) 0.0047(12) 0.0114(10) -0.0025(11)
C9A 0.0326(12) 0.0499(18) 0.0254(12) -0.0052(13) 0.0155(10) -0.0042(13)
C10A 0.0437(17) 0.109(4) 0.064(2) 0.003(2) 0.0359(16) 0.005(2)
C11A 0.0541(17) 0.059(2) 0.0297(14) -0.0124(16) 0.0188(13) 0.0022(14)
C12A 0.0245(12) 0.0226(14) 0.0343(13) 0.0001(11) 0.0037(10) 0.0067(11)
O1B 0.0429(10) 0.0206(10) 0.0409(10) 0.0000(8) 0.0279(9) -0.0036(8)
O2B 0.0254(8) 0.0311(11) 0.0467(11) -0.0045(8) 0.0065(8) -0.0059(9)
O3B 0.0316(9) 0.0233(10) 0.0224(8) -0.0034(8) 0.0080(7) -0.0004(7)
N1B 0.0311(11) 0.0359(14) 0.0341(11) 0.0010(11) 0.0186(9) 0.0056(11)
N2B 0.0322(10) 0.0186(11) 0.0309(11) -0.0007(9) 0.0186(9) -0.0030(9)
C1B 0.0333(12) 0.0228(13) 0.0332(13) 0.0012(11) 0.0194(11) -0.0012(12)
C2B 0.0372(13) 0.0290(14) 0.0328(13) 0.0001(12) 0.0178(11) 0.0048(12)
C3B 0.145(4) 0.040(2) 0.0278(15) 0.009(2) 0.0224(19) 0.0014(15)
C4B 0.0323(14) 0.094(3) 0.0478(17) 0.0044(18) 0.0208(13) 0.029(2)
C5B 0.0346(15) 0.147(5) 0.055(2) 0.014(2) 0.0153(14) 0.041(3)
C6B 0.0297(12) 0.0219(14) 0.0287(12) -0.0008(10) 0.0157(10) -0.0018(10)
C7B 0.0252(11) 0.0223(12) 0.0261(11) -0.0005(10) 0.0146(10) -0.0039(10)
C8B 0.0252(11) 0.0281(14) 0.0298(12) -0.0009(11) 0.0102(10) -0.0018(11)
C9B 0.0278(13) 0.0404(17) 0.0373(14) 0.0010(12) 0.0099(11) 0.0119(13)
C10B 0.0328(15) 0.070(3) 0.0518(18) 0.0063(17) -0.0022(13) -0.0055(19)
C11B 0.0329(14) 0.0399(18) 0.067(2) 0.0053(14) 0.0187(14) -0.0010(17)
C12B 0.0252(12) 0.0248(13) 0.0239(11) -0.0001(10) 0.0120(9) -0.0048(10)
O1C 0.0314(13) 0.089(2) 0.0423(14) 0.0050(15) 0.0195(11) 0.0044(16)
O1D 0.0373(18) 0.129(4) 0.0359(18) 0.028(2) 0.0164(14) -0.005(2)

loop_
_atom_type_symbol
_atom_type_description
_atom_type_scat_dispersion_real
_atom_type_scat_dispersion_imag
_atom_type_scat_source
C C 0.0033 0.0016 'International Tables Vol C Tables 4.2.6.8 and 6.1.1.4'
H H 0.0000 0.0000 'International Tables Vol C Tables 4.2.6.8 and 6.1.1.4'
N N 0.0061 0.0033 'International Tables Vol C Tables 4.2.6.8 and 6.1.1.4'
O O 0.0106 0.0060 'International Tables Vol C Tables 4.2.6.8 and 6.1.1.4'

loop_
_geom_angle_atom_site_label_1
_geom_angle_atom_site_label_2
_geom_angle_atom_site_label_3
_geom_angle
C1A N1A H1A 107.5(18)
C1A N1A H2A 112.2(18)
H1A N1A H2A 113(3)
C1A N1A H3A 109.6(19)
H1A N1A H3A 111(3)
H2A N1A H3A 104(3)
C6A N2A C7A 121.7(2)
C6A N2A H4A 120.8(18)
C7A N2A H4A 117.4(18)
N1A C1A C6A 107.2(2)
N1A C1A C2A 111.00(19)
C6A C1A C2A 111.6(2)
N1A C1A H11A 106.9(17)
C6A C1A H11A 112.3(17)
C2A C1A H11A 107.8(17)
C3A C2A C4A 111.5(2)
C3A C2A C1A 113.2(2)
C4A C2A C1A 109.84(19)
C3A C2A H21A 107.3
C4A C2A H21A 107.3
C1A C2A H21A 107.3
C2A C3A H31A 109.5
C2A C3A H32A 109.5
H31A C3A H32A 109.5
C2A C3A H33A 109.5
H31A C3A H33A 109.5
H32A C3A H33A 109.5
C5A C4A C2A 113.4(2)
C5A C4A H41A 108.9
C2A C4A H41A 108.9
C5A C4A H42A 108.9
C2A C4A H42A 108.9
H41A C4A H42A 107.7
C4A C5A H51A 109.5
C4A C5A H52A 109.5
H51A C5A H52A 109.5
C4A C5A H53A 109.5
H51A C5A H53A 109.5
H52A C5A H53A 109.5
O1A C6A N2A 123.7(2)
O1A C6A C1A 120.3(2)
N2A C6A C1A 115.9(2)
N2A C7A C8A 111.09(18)
N2A C7A C12A 109.28(19)
C8A C7A C12A 114.9(2)
N2A C7A H71A 104.8(16)
C8A C7A H71A 109.9(14)
C12A C7A H71A 106.3(15)
C7A C8A C9A 113.6(2)
C7A C8A H81A 108.8
C9A C8A H81A 108.8
C7A C8A H82A 108.8
C9A C8A H82A 108.8
H81A C8A H82A 107.7
C11A C9A C10A 110.7(2)
C11A C9A C8A 112.1(2)
C10A C9A C8A 110.2(3)
C11A C9A H91A 107.9
C10A C9A H91A 107.9
C8A C9A H91A 107.9
C9A C10A H12A 109.5
C9A C10A H13A 109.5
H12A C10A H13A 109.5
C9A C10A H14A 109.5
H12A C10A H14A 109.5
H13A C10A H14A 109.5
C9A C11A H15A 109.5
C9A C11A H16A 109.5
H15A C11A H16A 109.5
C9A C11A H17A 109.5
H15A C11A H17A 109.5
H16A C11A H17A 109.5
O3A C12A O2A 124.1(2)
O3A C12A C7A 118.9(2)
O2A C12A C7A 117.0(2)
C1B N1B H1B 106.2(19)
C1B N1B H2B 109(2)
H1B N1B H2B 111(3)
C1B N1B H3B 115.7(19)
H1B N1B H3B 104(3)
H2B N1B H3B 111(3)
C6B N2B C7B 119.6(2)
C6B N2B H4B 120(2)
C7B N2B H4B 118(2)
N1B C1B C6B 106.2(2)
N1B C1B C2B 110.5(2)
C6B C1B C2B 114.2(2)
N1B C1B H11B 107.0(17)
C6B C1B H11B 109.7(16)
C2B C1B H11B 109.0(17)
C3B C2B C4B 113.6(3)
C3B C2B C1B 112.9(2)
C4B C2B C1B 108.8(2)
C3B C2B H21B 107.0
C4B C2B H21B 107.0
C1B C2B H21B 107.0
C2B C3B H31B 109.5
C2B C3B H32B 109.5
H31B C3B H32B 109.5
C2B C3B H33B 109.5
H31B C3B H33B 109.5
H32B C3B H33B 109.5
C2B C4B C5B 112.8(3)
C2B C4B H41B 109.0
C5B C4B H41B 109.0
C2B C4B H42B 109.0
C5B C4B H42B 109.0
H41B C4B H42B 107.8
C4B C5B H51B 109.5
C4B C5B H52B 109.5
H51B C5B H52B 109.5
C4B C5B H53B 109.5
H51B C5B H53B 109.5
H52B C5B H53B 109.5
O1B C6B N2B 122.4(2)
O1B C6B C1B 120.6(2)
N2B C6B C1B 116.9(2)
N2B C7B C8B 112.70(19)
N2B C7B C12B 109.80(18)
C8B C7B C12B 113.4(2)
N2B C7B H71B 106.8
C8B C7B H71B 106.8
C12B C7B H71B 106.8
C9B C8B C7B 114.9(2)
C9B C8B H81B 108.6
C7B C8B H81B 108.6
C9B C8B H82B 108.6
C7B C8B H82B 108.6
H81B C8B H82B 107.5
C8B C9B C11B 112.1(2)
C8B C9B C10B 109.3(3)
C11B C9B C10B 110.0(2)
C8B C9B H91B 108.5
C11B C9B H91B 108.5
C10B C9B H91B 108.5
C9B C10B H12B 109.5
C9B C10B H13B 109.5
H12B C10B H13B 109.5
C9B C10B H14B 109.5
H12B C10B H14B 109.5
H13B C10B H14B 109.5
C9B C11B H15B 109.5
C9B C11B H16B 109.5
H15B C11B H16B 109.5
C9B C11B H17B 109.5
H15B C11B H17B 109.5
H16B C11B H17B 109.5
O3B C12B O2B 124.8(2)
O3B C12B C7B 118.5(2)
O2B C12B C7B 116.5(2)
H11C O1C H12C 104.8
H11D O1D H12D 105.8
H11E O1E H12E 105.0
H11F O1F H12F 104.5

loop_
_geom_bond_atom_site_label_1
_geom_bond_atom_site_label_2
_geom_bond_distance
O1A C6A 1.230(3)
O2A C12A 1.266(3)
O3A C12A 1.248(3)
N1A C1A 1.503(3)
N1A H1A 0.96(2)
N1A H2A 0.99(3)
N1A H3A 0.92(3)
N2A C6A 1.342(3)
N2A C7A 1.465(3)
N2A H4A 0.84(3)
C1A C6A 1.525(3)
C1A C2A 1.553(3)
C1A H11A 0.93(3)
C2A C3A 1.520(4)
C2A C4A 1.534(3)
C2A H21A 0.985
C3A H31A 0.994
C3A H32A 0.994
C3A H33A 0.994
C4A C5A 1.532(4)
C4A H41A 0.982
C4A H42A 0.982
C5A H51A 1.041
C5A H52A 1.041
C5A H53A 1.041
C7A C8A 1.525(3)
C7A C12A 1.547(3)
C7A H71A 1.01(3)
C8A C9A 1.533(4)
C8A H81A 0.981
C8A H82A 0.981
C9A C11A 1.528(4)
C9A C10A 1.528(4)
C9A H91A 1.000
C10A H12A 0.981
C10A H13A 0.981
C10A H14A 0.981
C11A H15A 0.988
C11A H16A 0.988
C11A H17A 0.988
O1B C6B 1.230(3)
O2B C12B 1.263(3)
O3B C12B 1.251(3)
N1B C1B 1.488(3)
N1B H1B 0.95(3)
N1B H2B 0.95(3)
N1B H3B 0.96(3)
N2B C6B 1.340(3)
N2B C7B 1.462(3)
N2B H4B 0.82(3)
C1B C6B 1.524(3)
C1B C2B 1.545(3)
C1B H11B 0.96(3)
C2B C3B 1.521(5)
C2B C4B 1.524(4)
C2B H21B 0.972
C3B H31B 0.951
C3B H32B 0.951
C3B H33B 0.951
C4B C5B 1.535(4)
C4B H41B 0.961
C4B H42B 0.961
C5B H51B 0.969
C5B H52B 0.969
C5B H53B 0.969
C7B C8B 1.531(3)
C7B C12B 1.549(3)
C7B H71B 0.981
C8B C9B 1.529(3)
C8B H81B 0.990
C8B H82B 0.990
C9B C11B 1.531(4)
C9B C10B 1.532(4)
C9B H91B 0.982
C10B H12B 1.013
C10B H13B 1.013
C10B H14B 1.013
C11B H15B 0.992
C11B H16B 0.992
C11B H17B 0.992
O1C H11C 0.854
O1C H12C 0.848
O1D H11D 0.847
O1D H12D 0.848
O1E H11E 0.851
O1E H12E 0.850
O1F H11F 0.852
O1F H12F 0.853

loop_
_geom_hbond_atom_site_label_D
_geom_hbond_atom_site_label_H
_geom_hbond_atom_site_label_A
_geom_hbond_site_symmetry_A
_geom_hbond_distance_DH
_geom_hbond_distance_HA
_geom_hbond_distance_DA
_geom_hbond_angle_DHA
_geom_hbond_publ_flag
N1A H1A O1C 1_555 0.96(2) 2.00(3) 2.927(4) 161(3) y
N1A H1A O1E 4_556 0.96(2) 1.96(3) 2.655(11) 128(2) y
N1A H2A O3B 4_556 0.99(3) 1.73(3) 2.717(3) 171(3) y
N1A H3A O2B 4_546 0.92(3) 2.38(3) 3.117(3) 136(2) y
N2A H4A O3A 1_565 0.84(3) 2.15(3) 2.838(3) 138(2) y
C1A H11A O1A 1_565 0.93(3) 2.45(3) 3.343(3) 160(2) y
C7A H71A O3A 1_565 1.01(3) 2.50(3) 3.167(3) 123(2) y
N1B H1B O1C 1_555 0.95(3) 1.98(3) 2.930(4) 171(3) y
N1B H1B O1F 1_555 0.95(3) 2.13(3) 2.914(13) 139(3) y
N1B H2B O3A 1_565 0.95(3) 1.88(3) 2.800(3) 163(3) y
N1B H2B O2A 1_565 0.95(3) 2.24(3) 2.902(3) 126(3) y
N1B H3B O2A 1_555 0.96(3) 1.77(3) 2.714(3) 167(3) y
N2B H4B O3B 1_565 0.82(3) 2.30(3) 2.992(3) 142(3) y
C1B H11B O1B 1_565 0.96(3) 2.43(3) 3.355(3) 162(3) y
O1C H11C O2B 1_555 0.853(10) 1.933(12) 2.779(3) 169(4) y
O1C H12C O1D 1_565 0.848(10) 1.87(3) 2.638(7) 149(5) y
O1D H11D O2A 1_555 0.848(10) 2.19(3) 2.993(4) 159(7) y
O1D H12D O2B 1_555 0.849(10) 2.195(17) 3.024(4) 164(6) y
O1E H11E O2B 1_555 0.851(11) 1.739(17) 2.589(10) 176(9) y
O1E H12E O1F 4_546 0.850(11) 2.13(6) 2.733(16) 127(9) y
O1F H11F O2B 1_555 0.852(11) 2.09(4) 2.896(13) 156(8) y
O1F H12F O3B 1_565 0.853(11) 2.42(6) 3.155(13) 145(8) y

loop_
_geom_torsion_atom_site_label_1
_geom_torsion_atom_site_label_2
_geom_torsion_atom_site_label_3
_geom_torsion_atom_site_label_4
_geom_torsion
_geom_torsion_publ_flag
N1A C1A C6A N2A 136.8(2) yes
C1A C6A N2A C7A 174.61(19) yes
C6A N2A C7A C12A 49.9(3) yes
N2A C7A C12A O2A 47.9(3) yes
N1A C1A C2A C3A 55.6(3) yes
N1A C1A C2A C4A -179.0(2) yes
C1A C2A C4A C5A 170.1(3) yes
N2A C7A C8A C9A -66.9(3) yes
C7A C8A C9A C10A 163.1(2) yes
C7A C8A C9A C11A -73.1(3) yes
C6A C1A C2A C3A -63.9(3) ?
C6A C1A C2A C4A 61.5(3) ?
C3A C2A C4A C5A -63.6(3) ?
C7A N2A C6A O1A -4.2(4) ?
N1A C1A C6A O1A -44.3(3) ?
C2A C1A C6A O1A 77.4(3) ?
C2A C1A C6A N2A -101.4(2) ?
C6A N2A C7A C8A -77.9(3) ?
C12A C7A C8A C9A 168.46(19) ?
N2A C7A C12A O3A -133.1(2) ?
C8A C7A C12A O3A -7.5(3) ?
C8A C7A C12A O2A 173.5(2) ?
N1B C1B C6B N2B 130.9(2) yes
C1B C6B N2B C7B -174.5(2) yes
C6B N2B C7B C12B 50.4(3) yes
N2B C7B C12B O2B 49.3(3) yes
N1B C1B C2B C3B 54.2(4) yes
N1B C1B C2B C4B -178.7(3) yes
C1B C2B C4B C5B 166.9(4) yes
N2B C7B C8B C9B -63.6(3) yes
C7B C8B C9B C10B 174.5(2) yes
C7B C8B C9B C11B -63.3(3) yes
C6B C1B C2B C3B -65.4(3) ?
C6B C1B C2B C4B 61.6(3) ?
C3B C2B C4B C5B -66.4(4) ?
C7B N2B C6B O1B 4.3(4) ?
N1B C1B C6B O1B -47.9(3) ?
C2B C1B C6B O1B 74.2(3) ?
C2B C1B C6B N2B -107.0(3) ?
C6B N2B C7B C8B -77.1(3) ?
C12B C7B C8B C9B 170.8(2) ?
N2B C7B C12B O3B -134.6(2) ?
C8B C7B C12B O3B -7.5(3) ?
C8B C7B C12B O2B 176.4(2) ?
